data_7217804
loop_
_publ_author_name
'Xue, Chen'
'Xu, Heng'
'Huang, Rong-Yi'
'Ren, Xiao-Ming'

_publ_section_title
;
 Mutual transformation between crystalline phases and dielectric
 properties of coordination polymers with the formula
 [Cd(N-methylimidazole)2(H2O)x(glutarate)]&#x00B7;nH2O (x = 0 or 1; n = or
 4)
;
_journal_issue 42
_journal_name_full CrystEngComm
_journal_page_first 9857
_journal_paper_doi 10.1039/C4CE00997E
_journal_volume 16
_journal_year 2014
_chemical_formula_sum 'C13 H28 Cd N4 O9'
_chemical_formula_weight 496.79
_chemical_name_systematic
;
 ?
;
_space_group_crystal_system orthorhombic
_space_group_IT_number 54
_space_group_name_Hall '-P 2a 2ac'
_space_group_name_H-M_alt 'P c c a'
_symmetry_space_group_name_Hall '-P 2a 2ac'
_symmetry_space_group_name_H-M 'P c c a'
_atom_sites_solution_hydrogens mixed
_audit_creation_method SHELXL-2013
_cell_angle_alpha 90
_cell_angle_beta 90
_cell_angle_gamma 90
_cell_formula_units_Z 4
_cell_length_a 16.9674(17)
_cell_length_b 14.2074(14)
_cell_length_c 8.7538(8)
_cell_measurement_reflns_used 8095
_cell_measurement_temperature 296(2)
_cell_measurement_theta_max 27.4766
_cell_measurement_theta_min 2.7961
_cell_volume 2110.2(4)
_computing_cell_refinement 'Bruker FRAMBO'
_computing_data_collection 'Bruker FRAMBO'
_computing_data_reduction 'Bruker SAINT'
_computing_structure_refinement 'SHELXL-2013 (Sheldrick, 2013)'
_diffrn_ambient_temperature 296(2)
_diffrn_measured_fraction_theta_full 0.998
_diffrn_measured_fraction_theta_max 0.998
_diffrn_measurement_device_type 'Smart CCD area detector'
_diffrn_measurement_method 'phi and omega scans'
_diffrn_radiation_type MoK\a
_diffrn_radiation_wavelength 0.71073
_diffrn_reflns_av_R_equivalents 0.0346
_diffrn_reflns_av_unetI/netI 0.0242
_diffrn_reflns_Laue_measured_fraction_full 0.998
_diffrn_reflns_Laue_measured_fraction_max 0.998
_diffrn_reflns_limit_h_max 17
_diffrn_reflns_limit_h_min -22
_diffrn_reflns_limit_k_max 18
_diffrn_reflns_limit_k_min -18
_diffrn_reflns_limit_l_max 11
_diffrn_reflns_limit_l_min -11
_diffrn_reflns_number 17448
_diffrn_reflns_point_group_measured_fraction_full 0.998
_diffrn_reflns_point_group_measured_fraction_max 0.998
_diffrn_reflns_theta_full 25.242
_diffrn_reflns_theta_max 27.511
_diffrn_reflns_theta_min 2.796
_diffrn_source 'fine-focus sealed tube'
_exptl_absorpt_coefficient_mu 1.084
_exptl_absorpt_correction_T_max 0.936
_exptl_absorpt_correction_T_min 0.752
_exptl_absorpt_correction_type multi-scan
_exptl_absorpt_process_details 'SADABS; Bruker, 2000'
_exptl_crystal_colour Colorless
_exptl_crystal_density_diffrn 1.564
_exptl_crystal_density_method 'not measured'
_exptl_crystal_description Block
_exptl_crystal_F_000 1016
_exptl_crystal_size_max 0.3
_exptl_crystal_size_mid 0.2
_exptl_crystal_size_min 0.1
_refine_diff_density_max 0.290
_refine_diff_density_min -0.339
_refine_diff_density_rms 0.075
_refine_ls_extinction_method none
_refine_ls_goodness_of_fit_ref 1.041
_refine_ls_hydrogen_treatment constr
_refine_ls_matrix_type full
_refine_ls_number_parameters 125
_refine_ls_number_reflns 2432
_refine_ls_number_restraints 0
_refine_ls_restrained_S_all 1.041
_refine_ls_R_factor_all 0.0428
_refine_ls_R_factor_gt 0.0268
_refine_ls_shift/su_max 0.002
_refine_ls_shift/su_mean 0.000
_refine_ls_structure_factor_coef Fsqd
_refine_ls_weighting_details 'w=1/[\s^2^(Fo^2^)+(0.0326P)^2^+1.0212P] where P=(Fo^2^+2Fc^2^)/3'
_refine_ls_weighting_scheme calc
_refine_ls_wR_factor_gt 0.0617
_refine_ls_wR_factor_ref 0.0680
_reflns_Friedel_coverage 0.000
_reflns_number_gt 1823
_reflns_number_total 2432
_reflns_threshold_expression 'I > 2\s(I)'
_cod_data_source_file c4ce00997e2.cif
_cod_data_source_block 1
_cod_depositor_comments 'Adding full bibliography for 7217803--7217804.cif.'
_cod_database_code 7217804
_shelx_space_group_comment
;
The symmetry employed for this shelxl refinement is uniquely defined
by the following loop, which should always be used as a source of
symmetry information in preference to the above space-group names.
They are only intended as comments.
;
_shelxl_version_number 2013-4

loop_
_space_group_symop_operation_xyz
'x, y, z'
'-x+1/2, -y, z'
'-x, y, -z+1/2'
'x+1/2, -y, -z+1/2'
'-x, -y, -z'
'x-1/2, y, -z'
'x, -y, z-1/2'
'-x-1/2, y, z-1/2'

loop_
_atom_site_label
_atom_site_type_symbol
_atom_site_fract_x
_atom_site_fract_y
_atom_site_fract_z
_atom_site_U_iso_or_equiv
_atom_site_adp_type
_atom_site_occupancy
_atom_site_site_symmetry_order
_atom_site_calc_flag
_atom_site_refinement_flags_posn
_atom_site_refinement_flags_adp
_atom_site_refinement_flags_occupancy
Cd1 Cd 0.5000 0.85677(2) 1.2500 0.02961(9) Uani 1 2 d S T P
N1 N 0.61989(12) 0.83957(14) 1.1336(2) 0.0427(5) Uani 1 1 d . . .
N2 N 0.70993(11) 0.76307(14) 1.0026(2) 0.0451(5) Uani 1 1 d . . .
O1 O 0.45798(9) 0.73118(10) 1.07573(17) 0.0380(4) Uani 1 1 d . . .
O2 O 0.45248(11) 0.87430(10) 0.98394(19) 0.0454(4) Uani 1 1 d . . .
O1W O 0.5000 1.01377(19) 1.2500 0.0957(15) Uani 1 2 d S T P
H1WA H 0.5121 1.0464 1.1680 0.144 Uiso 1 1 d R U .
O2W O 0.42828(10) 0.54262(11) 0.05264(19) 0.0479(4) Uani 1 1 d . . .
H2WA H 0.4373 0.6055 0.0599 0.072 Uiso 1 1 d R U .
H2WB H 0.4732 0.5417 0.0875 0.072 Uiso 1 1 d R U .
O3W O 0.33219(11) 0.50602(18) 0.3057(2) 0.0726(6) Uani 1 1 d . . .
H3WA H 0.3602 0.5114 0.2298 0.109 Uiso 1 1 d R U .
H3WB H 0.3526 0.4821 0.3895 0.109 Uiso 1 1 d R U .
C1 C 0.44786(12) 0.78703(15) 0.9654(2) 0.0337(5) Uani 1 1 d . . .
C2 C 0.43103(15) 0.74624(18) 0.8094(3) 0.0434(6) Uani 1 1 d . . .
H2A H 0.4204 0.7970 0.7383 0.052 Uiso 1 1 calc R U .
H2B H 0.3843 0.7070 0.8150 0.052 Uiso 1 1 calc R U .
C3 C 0.5000 0.6877(2) 0.7500 0.0514(10) Uani 1 2 d S T P
H3A H 0.5187 0.6474 0.8317 0.062 Uiso 0.5 1 calc R U P
H3B H 0.4813 0.6474 0.6683 0.062 Uiso 0.5 1 calc R U P
C4 C 0.64579(14) 0.75704(17) 1.0908(3) 0.0410(5) Uani 1 1 d . . .
H4A H 0.6223 0.7005 1.1186 0.049 Uiso 1 1 calc R U .
C5 C 0.75139(18) 0.6849(2) 0.9306(4) 0.0642(8) Uani 1 1 d . . .
H5A H 0.7439 0.6289 0.9901 0.096 Uiso 1 1 calc R U .
H5B H 0.8066 0.6992 0.9247 0.096 Uiso 1 1 calc R U .
H5C H 0.7310 0.6753 0.8295 0.096 Uiso 1 1 calc R U .
C6 C 0.7252(2) 0.8563(2) 0.9865(4) 0.0786(11) Uani 1 1 d . . .
H6A H 0.7661 0.8832 0.9309 0.094 Uiso 1 1 calc R U .
C7 C 0.66966(19) 0.9022(2) 1.0667(4) 0.0744(10) Uani 1 1 d . . .
H7A H 0.6658 0.9673 1.0752 0.089 Uiso 1 1 calc R U .

loop_
_atom_site_aniso_label
_atom_site_aniso_U_11
_atom_site_aniso_U_22
_atom_site_aniso_U_33
_atom_site_aniso_U_23
_atom_site_aniso_U_13
_atom_site_aniso_U_12
Cd1 0.03847(14) 0.02839(13) 0.02198(13) 0.000 0.00495(9) 0.000
N1 0.0422(11) 0.0447(11) 0.0411(12) 0.0001(9) 0.0100(9) -0.0046(9)
N2 0.0330(10) 0.0618(13) 0.0404(12) -0.0030(10) 0.0040(9) 0.0019(10)
O1 0.0521(10) 0.0374(8) 0.0245(8) 0.0009(7) 0.0006(7) -0.0048(7)
O2 0.0669(12) 0.0350(9) 0.0342(9) -0.0006(7) 0.0012(9) 0.0010(8)
O1W 0.222(5) 0.0270(14) 0.0380(16) 0.000 0.036(2) 0.000
O2W 0.0506(10) 0.0398(9) 0.0533(11) 0.0043(8) 0.0013(9) -0.0009(8)
O3W 0.0567(12) 0.1072(17) 0.0540(12) 0.0196(13) 0.0041(11) 0.0025(12)
C1 0.0322(11) 0.0402(13) 0.0289(12) -0.0012(9) 0.0046(9) -0.0024(9)
C2 0.0522(14) 0.0516(14) 0.0264(12) -0.0001(11) -0.0010(11) -0.0140(12)
C3 0.097(3) 0.0300(18) 0.0271(18) 0.000 0.0117(19) 0.000
C4 0.0367(12) 0.0475(14) 0.0389(14) 0.0054(11) 0.0037(10) -0.0014(11)
C5 0.0480(15) 0.084(2) 0.0604(18) -0.0101(17) 0.0043(14) 0.0201(15)
C6 0.0627(19) 0.076(2) 0.097(3) -0.0020(18) 0.0433(19) -0.0196(16)
C7 0.075(2) 0.0490(16) 0.099(3) -0.0047(17) 0.038(2) -0.0179(15)

loop_
_atom_type_symbol
_atom_type_description
_atom_type_scat_dispersion_real
_atom_type_scat_dispersion_imag
_atom_type_scat_source
C C 0.0033 0.0016 'International Tables Vol C Tables 4.2.6.8 and 6.1.1.4'
H H 0.0000 0.0000 'International Tables Vol C Tables 4.2.6.8 and 6.1.1.4'
N N 0.0061 0.0033 'International Tables Vol C Tables 4.2.6.8 and 6.1.1.4'
O O 0.0106 0.0060 'International Tables Vol C Tables 4.2.6.8 and 6.1.1.4'
Cd Cd -0.8075 1.2024 'International Tables Vol C Tables 4.2.6.8 and 6.1.1.4'

loop_
_geom_angle_atom_site_label_1
_geom_angle_atom_site_label_2
_geom_angle_atom_site_label_3
_geom_angle
_geom_angle_site_symmetry_1
_geom_angle_site_symmetry_3
O1W Cd1 N1 96.13(5) . 3_657
O1W Cd1 N1 96.13(5) . .
N1 Cd1 N1 167.73(10) 3_657 .
O1W Cd1 O1 136.66(4) . .
N1 Cd1 O1 86.60(6) 3_657 .
N1 Cd1 O1 84.48(6) . .
O1W Cd1 O1 136.66(4) . 3_657
N1 Cd1 O1 84.48(6) 3_657 3_657
N1 Cd1 O1 86.60(6) . 3_657
O1 Cd1 O1 86.68(7) . 3_657
O1W Cd1 O2 84.23(3) . 3_657
N1 Cd1 O2 83.20(7) 3_657 3_657
N1 Cd1 O2 98.04(7) . 3_657
O1 Cd1 O2 138.79(5) . 3_657
O1 Cd1 O2 52.69(5) 3_657 3_657
O1W Cd1 O2 84.23(3) . .
N1 Cd1 O2 98.04(7) 3_657 .
N1 Cd1 O2 83.20(7) . .
O1 Cd1 O2 52.69(5) . .
O1 Cd1 O2 138.79(5) 3_657 .
O2 Cd1 O2 168.46(7) 3_657 .
C4 N1 C7 104.8(2) . .
C4 N1 Cd1 121.50(16) . .
C7 N1 Cd1 132.38(19) . .
C4 N2 C6 106.2(2) . .
C4 N2 C5 126.4(2) . .
C6 N2 C5 127.3(2) . .
C1 O1 Cd1 93.34(12) . .
C1 O2 Cd1 92.45(13) . .
Cd1 O1W H1WA 121.9 . .
H2WA O2W H2WB 80.4 . .
H3WA O3W H3WB 118.9 . .
O2 C1 O1 121.0(2) . .
O2 C1 C2 120.6(2) . .
O1 C1 C2 118.45(19) . .
C1 C2 C3 111.84(18) . .
C1 C2 H2A 109.2 . .
C3 C2 H2A 109.2 . .
C1 C2 H2B 109.2 . .
C3 C2 H2B 109.2 . .
H2A C2 H2B 107.9 . .
C2 C3 C2 114.0(3) 3_656 .
C2 C3 H3A 108.8 3_656 .
C2 C3 H3A 108.8 . .
C2 C3 H3B 108.8 3_656 .
C2 C3 H3B 108.8 . .
H3A C3 H3B 107.6 . .
N1 C4 N2 112.4(2) . .
N1 C4 H4A 123.8 . .
N2 C4 H4A 123.8 . .
N2 C5 H5A 109.5 . .
N2 C5 H5B 109.5 . .
H5A C5 H5B 109.5 . .
N2 C5 H5C 109.5 . .
H5A C5 H5C 109.5 . .
H5B C5 H5C 109.5 . .
C7 C6 N2 106.6(2) . .
C7 C6 H6A 126.7 . .
N2 C6 H6A 126.7 . .
C6 C7 N1 110.1(3) . .
C6 C7 H7A 125.0 . .
N1 C7 H7A 125.0 . .

loop_
_geom_bond_atom_site_label_1
_geom_bond_atom_site_label_2
_geom_bond_distance
_geom_bond_site_symmetry_2
Cd1 O1W 2.230(3) .
Cd1 N1 2.288(2) 3_657
Cd1 N1 2.288(2) .
Cd1 O1 2.4535(15) .
Cd1 O1 2.4535(15) 3_657
Cd1 O2 2.4772(17) 3_657
Cd1 O2 2.4772(17) .
N1 C4 1.307(3) .
N1 C7 1.360(3) .
N2 C4 1.337(3) .
N2 C6 1.357(3) .
N2 C5 1.458(3) .
O1 C1 1.262(3) .
O2 C1 1.253(3) .
O1W H1WA 0.8790 .
O2W H2WA 0.9084 .
O2W H2WB 0.8203 .
O3W H3WA 0.8199 .
O3W H3WB 0.8800 .
C1 C2 1.510(3) .
C2 C3 1.527(3) .
C2 H2A 0.9700 .
C2 H2B 0.9700 .
C3 C2 1.527(3) 3_656
C3 H3A 0.9700 .
C3 H3B 0.9700 .
C4 H4A 0.9300 .
C5 H5A 0.9600 .
C5 H5B 0.9600 .
C5 H5C 0.9600 .
C6 C7 1.344(4) .
C6 H6A 0.9300 .
C7 H7A 0.9300 .

loop_
_geom_hbond_atom_site_label_D
_geom_hbond_atom_site_label_H
_geom_hbond_atom_site_label_A
_geom_hbond_distance_DH
_geom_hbond_distance_HA
_geom_hbond_distance_DA
_geom_hbond_angle_DHA
_geom_hbond_site_symmetry_A
O1W H1WA O2 0.88 1.84 2.715(2) 171.0 5_677
O2W H2WA O1 0.91 1.83 2.733(2) 178.6 1_554
O3W H3WA O2W 0.82 1.98 2.799(3) 172.3 .
O3W H3WB O2W 0.88 1.95 2.795(3) 159.8 7_566
C5 H5B O1 0.96 2.61 3.567(3) 176.3 6_657

loop_
_geom_torsion_atom_site_label_1
_geom_torsion_atom_site_label_2
_geom_torsion_atom_site_label_3
_geom_torsion_atom_site_label_4
_geom_torsion
_geom_torsion_site_symmetry_4
Cd1 O2 C1 O1 7.5(2) .
Cd1 O2 C1 C2 -171.66(18) .
Cd1 O1 C1 O2 -7.6(2) .
Cd1 O1 C1 C2 171.59(17) .
O2 C1 C2 C3 115.7(2) .
O1 C1 C2 C3 -63.6(3) .
C1 C2 C3 C2 -76.55(17) 3_656
C7 N1 C4 N2 1.1(3) .
Cd1 N1 C4 N2 169.29(15) .
C6 N2 C4 N1 -0.9(3) .
C5 N2 C4 N1 -177.2(2) .
C4 N2 C6 C7 0.3(4) .
C5 N2 C6 C7 176.6(3) .
N2 C6 C7 N1 0.3(4) .
C4 N1 C7 C6 -0.8(4) .
Cd1 N1 C7 C6 -167.2(2) .
